data_1545032
loop_
_publ_author_name
'Purevjav, N.'
'Okuchi, T.'
'Tomioka, N.'
'Abe, J.'
'Harjo, S.'

_publ_section_title
;
 Hydrogen site analysis of hydrous ringwoodite in mantle transition zone
 by pulsed neutron diffraction
;
_journal_name_full 'Geophysical Research Letters'
_journal_page_first 6718
_journal_page_last 6724
_journal_volume 41
_journal_year 2014
_chemical_formula_sum 'D0.34 Fe0.17 Mg1.72 O4 Si0.97'
_chemical_name_common 'hydrous ringwoodite'
_chemical_name_mineral 'hydrous ringwoodite'
_space_group_IT_number 227
_space_group_name_H-M_alt 'F d -3 m'
_symmetry_space_group_name_Hall '-F 4vw 2vw 3'
_symmetry_space_group_name_H-M 'F d -3 m :2'
_cell_angle_alpha 90
_cell_angle_beta 90
_cell_angle_gamma 90
_cell_formula_units_Z 8
_cell_length_a 8.09657(14)
_cell_length_b 8.09657(14)
_cell_length_c 8.09657(14)
_cell_volume 530.766(16)
_cod_data_source_file Mg2SiO4-gamma-hydrous.cif
_cod_data_source_block hydrous_ringwoodite
_cod_original_formula_sum 'Mg1.72 Fe0.17 Si0.97 D0.34 O4'
_cod_database_code 1545032

loop_
_space_group_symop_operation_xyz
'x, y, z'
'-x, -y, -z'
'-x+3/4, -y+1/4, z+1/2'
'x+1/4, y+3/4, -z+1/2'
'-x+1/4, y+1/2, -z+3/4'
'x+3/4, -y+1/2, z+1/4'
'x+1/2, -y+3/4, -z+1/4'
'-x+1/2, y+1/4, z+3/4'
'z, x, y'
'-z, -x, -y'
'z+1/2, -x+3/4, -y+1/4'
'-z+1/2, x+1/4, y+3/4'
'-z+3/4, -x+1/4, y+1/2'
'z+1/4, x+3/4, -y+1/2'
'-z+1/4, x+1/2, -y+3/4'
'z+3/4, -x+1/2, y+1/4'
'y, z, x'
'-y, -z, -x'
'-y+1/4, z+1/2, -x+3/4'
'y+3/4, -z+1/2, x+1/4'
'y+1/2, -z+3/4, -x+1/4'
'-y+1/2, z+1/4, x+3/4'
'-y+3/4, -z+1/4, x+1/2'
'y+1/4, z+3/4, -x+1/2'
'y+3/4, x+1/4, -z+1/2'
'-y+1/4, -x+3/4, z+1/2'
'-y, -x, -z'
'y, x, z'
'y+1/4, -x+1/2, z+3/4'
'-y+3/4, x+1/2, -z+1/4'
'-y+1/2, x+3/4, z+1/4'
'y+1/2, -x+1/4, -z+3/4'
'x+3/4, z+1/4, -y+1/2'
'-x+1/4, -z+3/4, y+1/2'
'-x+1/2, z+3/4, y+1/4'
'x+1/2, -z+1/4, -y+3/4'
'-x, -z, -y'
'x, z, y'
'x+1/4, -z+1/2, y+3/4'
'-x+3/4, z+1/2, -y+1/4'
'z+3/4, y+1/4, -x+1/2'
'-z+1/4, -y+3/4, x+1/2'
'z+1/4, -y+1/2, x+3/4'
'-z+3/4, y+1/2, -x+1/4'
'-z+1/2, y+3/4, x+1/4'
'z+1/2, -y+1/4, -x+3/4'
'-z, -y, -x'
'z, y, x'
'x, y+1/2, z+1/2'
'-x, -y+1/2, -z+1/2'
'-x+3/4, -y+3/4, z'
'x+1/4, y+1/4, -z'
'-x+1/4, y, -z+1/4'
'x+3/4, -y, z+3/4'
'x+1/2, -y+1/4, -z+3/4'
'-x+1/2, y+3/4, z+1/4'
'z, x+1/2, y+1/2'
'-z, -x+1/2, -y+1/2'
'z+1/2, -x+1/4, -y+3/4'
'-z+1/2, x+3/4, y+1/4'
'-z+3/4, -x+3/4, y'
'z+1/4, x+1/4, -y'
'-z+1/4, x, -y+1/4'
'z+3/4, -x, y+3/4'
'y, z+1/2, x+1/2'
'-y, -z+1/2, -x+1/2'
'-y+1/4, z, -x+1/4'
'y+3/4, -z, x+3/4'
'y+1/2, -z+1/4, -x+3/4'
'-y+1/2, z+3/4, x+1/4'
'-y+3/4, -z+3/4, x'
'y+1/4, z+1/4, -x'
'y+3/4, x+3/4, -z'
'-y+1/4, -x+1/4, z'
'-y, -x+1/2, -z+1/2'
'y, x+1/2, z+1/2'
'y+1/4, -x, z+1/4'
'-y+3/4, x, -z+3/4'
'-y+1/2, x+1/4, z+3/4'
'y+1/2, -x+3/4, -z+1/4'
'x+3/4, z+3/4, -y'
'-x+1/4, -z+1/4, y'
'-x+1/2, z+1/4, y+3/4'
'x+1/2, -z+3/4, -y+1/4'
'-x, -z+1/2, -y+1/2'
'x, z+1/2, y+1/2'
'x+1/4, -z, y+1/4'
'-x+3/4, z, -y+3/4'
'z+3/4, y+3/4, -x'
'-z+1/4, -y+1/4, x'
'z+1/4, -y, x+1/4'
'-z+3/4, y, -x+3/4'
'-z+1/2, y+1/4, x+3/4'
'z+1/2, -y+3/4, -x+1/4'
'-z, -y+1/2, -x+1/2'
'z, y+1/2, x+1/2'
'x+1/2, y, z+1/2'
'-x+1/2, -y, -z+1/2'
'-x+1/4, -y+1/4, z'
'x+3/4, y+3/4, -z'
'-x+3/4, y+1/2, -z+1/4'
'x+1/4, -y+1/2, z+3/4'
'x, -y+3/4, -z+3/4'
'-x, y+1/4, z+1/4'
'z+1/2, x, y+1/2'
'-z+1/2, -x, -y+1/2'
'z, -x+3/4, -y+3/4'
'-z, x+1/4, y+1/4'
'-z+1/4, -x+1/4, y'
'z+3/4, x+3/4, -y'
'-z+3/4, x+1/2, -y+1/4'
'z+1/4, -x+1/2, y+3/4'
'y+1/2, z, x+1/2'
'-y+1/2, -z, -x+1/2'
'-y+3/4, z+1/2, -x+1/4'
'y+1/4, -z+1/2, x+3/4'
'y, -z+3/4, -x+3/4'
'-y, z+1/4, x+1/4'
'-y+1/4, -z+1/4, x'
'y+3/4, z+3/4, -x'
'y+1/4, x+1/4, -z'
'-y+3/4, -x+3/4, z'
'-y+1/2, -x, -z+1/2'
'y+1/2, x, z+1/2'
'y+3/4, -x+1/2, z+1/4'
'-y+1/4, x+1/2, -z+3/4'
'-y, x+3/4, z+3/4'
'y, -x+1/4, -z+1/4'
'x+1/4, z+1/4, -y'
'-x+3/4, -z+3/4, y'
'-x, z+3/4, y+3/4'
'x, -z+1/4, -y+1/4'
'-x+1/2, -z, -y+1/2'
'x+1/2, z, y+1/2'
'x+3/4, -z+1/2, y+1/4'
'-x+1/4, z+1/2, -y+3/4'
'z+1/4, y+1/4, -x'
'-z+3/4, -y+3/4, x'
'z+3/4, -y+1/2, x+1/4'
'-z+1/4, y+1/2, -x+3/4'
'-z, y+3/4, x+3/4'
'z, -y+1/4, -x+1/4'
'-z+1/2, -y, -x+1/2'
'z+1/2, y, x+1/2'
'x+1/2, y+1/2, z'
'-x+1/2, -y+1/2, -z'
'-x+1/4, -y+3/4, z+1/2'
'x+3/4, y+1/4, -z+1/2'
'-x+3/4, y, -z+3/4'
'x+1/4, -y, z+1/4'
'x, -y+1/4, -z+1/4'
'-x, y+3/4, z+3/4'
'z+1/2, x+1/2, y'
'-z+1/2, -x+1/2, -y'
'z, -x+1/4, -y+1/4'
'-z, x+3/4, y+3/4'
'-z+1/4, -x+3/4, y+1/2'
'z+3/4, x+1/4, -y+1/2'
'-z+3/4, x, -y+3/4'
'z+1/4, -x, y+1/4'
'y+1/2, z+1/2, x'
'-y+1/2, -z+1/2, -x'
'-y+3/4, z, -x+3/4'
'y+1/4, -z, x+1/4'
'y, -z+1/4, -x+1/4'
'-y, z+3/4, x+3/4'
'-y+1/4, -z+3/4, x+1/2'
'y+3/4, z+1/4, -x+1/2'
'y+1/4, x+3/4, -z+1/2'
'-y+3/4, -x+1/4, z+1/2'
'-y+1/2, -x+1/2, -z'
'y+1/2, x+1/2, z'
'y+3/4, -x, z+3/4'
'-y+1/4, x, -z+1/4'
'-y, x+1/4, z+1/4'
'y, -x+3/4, -z+3/4'
'x+1/4, z+3/4, -y+1/2'
'-x+3/4, -z+1/4, y+1/2'
'-x, z+1/4, y+1/4'
'x, -z+3/4, -y+3/4'
'-x+1/2, -z+1/2, -y'
'x+1/2, z+1/2, y'
'x+3/4, -z, y+3/4'
'-x+1/4, z, -y+1/4'
'z+1/4, y+3/4, -x+1/2'
'-z+3/4, -y+1/4, x+1/2'
'z+3/4, -y, x+3/4'
'-z+1/4, y, -x+1/4'
'-z, y+1/4, x+1/4'
'z, -y+3/4, -x+3/4'
'-z+1/2, -y+1/2, -x'
'z+1/2, y+1/2, x'

loop_
_atom_site_label
_atom_site_occupancy
_atom_site_fract_x
_atom_site_fract_y
_atom_site_fract_z
_atom_site_adp_type
_atom_site_U_iso_or_equiv
_atom_site_type_symbol
MgFe 0.8598 0.500000 0.500000 0.500000 Uiso 0.005800 Mg
MgFe 0.0850 0.500000 0.500000 0.500000 Uiso 0.005800 Fe
Si 0.9702 0.125000 0.125000 0.125000 Uiso 0.005400 Si
O 1.0 0.24353(5) 0.24353(5) 0.24353(5) Uiso 0.006700 O
D1 0.0092 0.0382(17) 0.111(2) 0.858(3) Uiso 0.016000 D
D2 0.0099 0.2199(14) 0.2199(14) 0.123(3) Uiso 0.016000 D
